data_1528540
loop_
_publ_author_name
'Grund, A.'

_publ_section_title
;
 Die Kristallstruktur von Be S O4
;
_journal_name_full
;
Tschermaks Mineralogische und Petrographische Mitteilungen (-1978)
;
_journal_page_first 227
_journal_page_last 230
_journal_volume 5
_journal_year 1955
_chemical_formula_sum 'Be O4 S'
_chemical_name_systematic 'Be S O4'
_space_group_IT_number 82
_symmetry_space_group_name_Hall 'I -4'
_symmetry_space_group_name_H-M 'I -4'
_cell_angle_alpha 90
_cell_angle_beta 90
_cell_angle_gamma 90
_cell_formula_units_Z 2
_cell_length_a 4.49
_cell_length_b 4.49
_cell_length_c 6.9
_cell_volume 139.105
_citation_journal_id_ASTM MPMTAG
_cod_data_source_file Grund_MPMTAG_1955_314.cif
_cod_data_source_block Be1O4S1
_cod_original_cell_volume 139.1047
_cod_original_formula_sum 'Be1 O4 S1'
_cod_database_code 1528540

loop_
_symmetry_equiv_pos_as_xyz
x,y,z
y,-x,-z
-x,-y,z
-y,x,-z
x+1/2,y+1/2,z+1/2
y+1/2,-x+1/2,-z+1/2
-x+1/2,-y+1/2,z+1/2
-y+1/2,x+1/2,-z+1/2

loop_
_atom_site_label
_atom_site_type_symbol
_atom_site_fract_x
_atom_site_fract_y
_atom_site_fract_z
_atom_site_occupancy
_atom_site_U_iso_or_equiv
S1 S+6 0 0 0 1 0.0
Be1 Be+2 0 0.5 0.25 1 0.0
O1 O-2 -0.128 0.234 0.13 1 0.0
